data_4129055
loop_
_publ_author_name
'Oniki, Jumpei'
'Moriuchi, Toshiyuki'
'Kamochi, Kosuke'
'Tobisu, Mamoru'
'Amaya, Toru'

_publ_section_title
;
 Linear [3]Spirobifluorenylene: An S-Shaped Molecular Geometry of
 <i>p</i>-Oligophenyls.
;
_journal_name_full 'Journal of the American Chemical Society'
_journal_paper_doi 10.1021/jacs.9b09179
_journal_year 2019
_chemical_formula_moiety 'C75 H40, 6(C7 H8)'
_chemical_formula_sum 'C117 H88'
_chemical_formula_weight 1493.87
_space_group_crystal_system triclinic
_space_group_IT_number 2
_space_group_name_Hall '-P 1'
_space_group_name_H-M_alt 'P -1'
_audit_creation_date 2018-10-24
_audit_creation_method 'generated by ACTA instruction via SHELXL-2014/7'
_cell_angle_alpha 88.1162(14)
_cell_angle_beta 78.2974(12)
_cell_angle_gamma 80.0559(11)
_cell_formula_units_Z 2
_cell_length_a 9.95880(10)
_cell_length_b 18.0963(3)
_cell_length_c 23.5648(4)
_cell_measurement_reflns_used 39441
_cell_measurement_temperature 123(2)
_cell_measurement_theta_max 74.2510
_cell_measurement_theta_min 3.8040
_cell_volume 4096.03(11)
_computing_cell_refinement 'CrysAlisPro 1.171.39.46 (Rigaku OD, 2018)'
_computing_data_collection 'CrysAlisPro 1.171.39.46 (Rigaku OD, 2018)'
_computing_data_reduction 'CrysAlisPro 1.171.39.46 (Rigaku OD, 2018)'
_computing_molecular_graphics 'Ortep for Windows (Farrugia, 2012)'
_computing_publication_material 'WinGX publication routines (Farrugia, 2012)'
_computing_structure_refinement 'SHELXL-2018/3 (Sheldrick, 2018)'
_computing_structure_solution 'SHELXS-97 (Sheldrick, 1990)'
_diffrn_ambient_temperature 123(2)
_diffrn_detector 'CCD plate'
_diffrn_detector_type HyPix
_diffrn_measured_fraction_theta_full 0.999
_diffrn_measured_fraction_theta_max 0.999
_diffrn_measurement_details
;
List of Runs (angles in degrees, time in seconds):

  # Type    Start    End  Width  t~exp~   \w     \q     \k     \f   Frames
--------------------------------------------------------------------------
  1  \w    -24.00  68.00   0.50    1.20    --   42.80 -73.00  77.00  184
  2  \w     29.00  54.00   0.50    4.81    --   76.50 -73.00  77.00   50
  3  \w     20.00  77.00   0.50    4.81    --   76.50 -37.00-120.00  114
  4  \w     17.00 107.00   0.50    1.20    --   42.80  73.00-153.00  180
  5  \w     75.00 100.00   0.50    4.81    --   76.50  73.00-153.00   50
  6  \w    107.00 148.00   0.50    4.81    --   76.50 125.00-150.00   82
  7  \w     75.00 117.00   0.50    1.20    --   42.80 125.00  90.00   84
  8  \w     71.00 150.00   0.50    4.81    --   76.50 125.00 120.00  158
  9  \w     -3.00  23.00   0.50    1.20    --  -42.80  73.00-153.00   52
 10  \w    -53.00 -26.00   0.50    1.20    --  -42.80  73.00-153.00   54
 11  \w    -88.00 -41.00   0.50    4.81    -- -106.00  73.00-153.00   94
 12  \w    -77.00 -43.00   0.50    4.81    -- -106.00 125.00-180.00   68
 13  \w    -92.00 -66.00   0.50    4.81    -- -106.00 125.00-120.00   52
 14  \w   -109.00 -38.00   0.50    4.81    -- -106.00 125.00-150.00  142
 15  \w    -95.00 -15.00   0.50    1.20    --  -42.80 125.00-180.00  160
 16  \w    -64.00 -33.00   0.50    4.81    -- -106.00 125.00 -30.00   62
 17  \w    -72.00 -46.00   0.50    4.81    -- -106.00  37.00  30.00   52
 18  \w    -69.00 -37.00   0.50    4.81    -- -106.00  19.00  90.00   64
 19  \w    -77.00 -33.00   0.50    4.81    -- -106.00  57.00 150.00   88
 20  \w    -84.00 -56.00   0.50    4.81    -- -106.00  77.00 150.00   56
 21  \w    -94.00 -68.00   0.50    4.81    -- -106.00  77.00  90.00   52
 22  \w   -120.00 -42.00   0.50    4.81    -- -106.00 125.00  60.00  156
 23  \w   -120.00 -88.00   0.50    4.81    -- -106.00 125.00 -60.00   64
 24  \w   -119.00 -71.00   0.50    4.81    -- -106.00 125.00 -30.00   96
 25  \w   -128.00 -34.00   0.50    4.81    -- -106.00  57.00  60.00  188
 26  \w   -117.00 -78.00   0.50    4.81    -- -106.00  37.00  30.00   78
 27  \w   -135.00 -64.00   0.50    4.81    -- -106.00  77.00 -60.00  142
 28  \w    -89.00 -25.00   0.50    4.81    -- -106.00  19.00-120.00  128
 29  \w   -104.00 -78.00   0.50    4.81    -- -106.00 -77.00-120.00   52
 30  \w   -138.00-104.00   0.50    4.81    -- -106.00  19.00-120.00   68
 31  \w   -134.00 -39.00   0.50    4.81    -- -106.00  77.00-180.00  190
 32  \w   -115.00 -89.00   0.50    4.81    -- -106.00 125.00-180.00   52
 33  \w   -135.00 -32.00   0.50    4.81    -- -106.00  77.00  30.00  206
 34  \w   -127.00-102.00   0.50    4.81    -- -106.00  77.00 150.00   50
 35  \w   -127.00 -85.00   0.50    4.81    -- -106.00  57.00 150.00   84
 36  \w   -138.00 -74.00   0.50    4.81    -- -106.00  19.00  90.00  128
 37  \w   -107.00 -17.00   0.50    1.20    --  -42.80 -73.00  77.00  180
 38  \w   -113.00 -83.00   0.50    4.81    -- -106.00 -99.00 150.00   60
 39  \w   -159.00-124.00   0.50    4.81    -- -106.00 -99.00 150.00   70
 40  \w   -166.00 -90.00   0.50    4.81    -- -106.00 -73.00  77.00  152
 41  \w   -149.00 -88.00   0.50    4.81    -- -106.00 -99.00 -60.00  122
 42  \w   -158.00-125.00   0.50    4.81    -- -106.00 -37.00-180.00   66
 43  \w   -154.00-129.00   0.50    4.81    -- -106.00 -77.00-120.00   50
 44  \w   -177.00-107.00   0.50    4.81    -- -106.00 -57.00   0.00  140
 45  \w   -173.00-121.00   0.50    4.81    -- -106.00 -37.00 150.00  104
 46  \w   -169.00-107.00   0.50    4.81    -- -106.00 -57.00  90.00  124
 47  \w   -119.00 -62.00   0.50    4.81    -- -106.00 125.00 120.00  114
 48  \w   -113.00 -36.00   0.50    4.81    -- -106.00 125.00 150.00  154
;
_diffrn_measurement_device 'four-circle diffractometer'
_diffrn_measurement_device_type 'XtaLAB Synergy, Single source at offset/far, HyPix'
_diffrn_measurement_method '\w scans'
_diffrn_radiation_monochromator mirror
_diffrn_radiation_probe x-ray
_diffrn_radiation_type CuK\a
_diffrn_radiation_wavelength 1.54184
_diffrn_reflns_av_R_equivalents 0.0388
_diffrn_reflns_av_unetI/netI 0.0288
_diffrn_reflns_Laue_measured_fraction_full 0.999
_diffrn_reflns_Laue_measured_fraction_max 0.999
_diffrn_reflns_limit_h_max 10
_diffrn_reflns_limit_h_min -11
_diffrn_reflns_limit_k_max 21
_diffrn_reflns_limit_k_min -21
_diffrn_reflns_limit_l_max 28
_diffrn_reflns_limit_l_min -28
_diffrn_reflns_number 59132
_diffrn_reflns_point_group_measured_fraction_full 0.999
_diffrn_reflns_point_group_measured_fraction_max 0.999
_diffrn_reflns_theta_full 67.499
_diffrn_reflns_theta_max 67.499
_diffrn_reflns_theta_min 3.831
_diffrn_source 'micro-focus sealed X-ray tube'
_diffrn_source_type 'PhotonJet (Cu) X-ray Source'
_exptl_absorpt_coefficient_mu 0.516
_exptl_absorpt_correction_T_max 1.00000
_exptl_absorpt_correction_T_min 0.65778
_exptl_absorpt_correction_type multi-scan
_exptl_absorpt_process_details
;
CrysAlisPro 1.171.39.46 (Rigaku Oxford Diffraction, 2018)
Empirical absorption correction using spherical harmonics,
 implemented in SCALE3 ABSPACK scaling algorithm.
;
_exptl_crystal_colour 'clear colourless'
_exptl_crystal_density_diffrn 1.211
_exptl_crystal_density_method 'not measured'
_exptl_crystal_description plate
_exptl_crystal_F_000 1580
_exptl_crystal_size_max 0.180
_exptl_crystal_size_mid 0.170
_exptl_crystal_size_min 0.050
_refine_diff_density_max 0.370
_refine_diff_density_min -0.423
_refine_diff_density_rms 0.079
_refine_ls_extinction_method none
_refine_ls_goodness_of_fit_ref 1.174
_refine_ls_hydrogen_treatment constr
_refine_ls_matrix_type full
_refine_ls_number_parameters 1108
_refine_ls_number_reflns 14729
_refine_ls_number_restraints 72
_refine_ls_restrained_S_all 1.171
_refine_ls_R_factor_all 0.1120
_refine_ls_R_factor_gt 0.1070
_refine_ls_shift/su_max 0.000
_refine_ls_shift/su_mean 0.000
_refine_ls_structure_factor_coef Fsqd
_refine_ls_weighting_details 'w=1/[\s^2^(Fo^2^)+(0.0201P)^2^+17.1354P] where P=(Fo^2^+2Fc^2^)/3'
_refine_ls_weighting_scheme calc
_refine_ls_wR_factor_gt 0.2314
_refine_ls_wR_factor_ref 0.2350
_reflns_number_gt 14092
_reflns_number_total 14729
_reflns_threshold_expression 'I > 2\s(I)'
_cod_data_source_file ja9b09179_si_002.cif
_cod_data_source_block exp133
_cod_database_code 4129055
_shelx_shelxl_version_number 2014/7
_shelx_space_group_comment
;
The symmetry employed for this shelxl refinement is uniquely defined
by the following loop, which should always be used as a source of
symmetry information in preference to the above space-group names.
They are only intended as comments.
;
_shelx_estimated_absorpt_t_min 0.913
_shelx_estimated_absorpt_t_max 0.975

loop_
_space_group_symop_operation_xyz
'x, y, z'
'-x, -y, -z'

loop_
_atom_site_label
_atom_site_type_symbol
_atom_site_fract_x
_atom_site_fract_y
_atom_site_fract_z
_atom_site_U_iso_or_equiv
_atom_site_adp_type
_atom_site_occupancy
_atom_site_site_symmetry_order
_atom_site_calc_flag
_atom_site_refinement_flags_posn
_atom_site_refinement_flags_adp
_atom_site_refinement_flags_occupancy
_atom_site_disorder_assembly
_atom_site_disorder_group
C1 C 0.5845(6) 0.2582(3) 0.3052(2) 0.0259(10) Uani 1 1 d . . . . .
C2 C 0.5908(6) 0.3215(3) 0.3464(2) 0.0270(11) Uani 1 1 d . . . . .
C3 C 0.6807(6) 0.3237(3) 0.3838(2) 0.0333(12) Uani 1 1 d . . . . .
H1 H 0.749628 0.282802 0.386904 0.040 Uiso 1 1 calc R U . . .
C4 C 0.6661(7) 0.3883(3) 0.4167(2) 0.0383(13) Uani 1 1 d . . . . .
H2 H 0.727579 0.391323 0.441100 0.046 Uiso 1 1 calc R U . . .
C5 C 0.5603(7) 0.4481(3) 0.4132(3) 0.0411(14) Uani 1 1 d . . . . .
H3 H 0.550784 0.490343 0.436070 0.049 Uiso 1 1 calc R U . . .
C6 C 0.4685(7) 0.4465(3) 0.3765(2) 0.0365(13) Uani 1 1 d . . . . .
H4 H 0.398207 0.487049 0.374314 0.044 Uiso 1 1 calc R U . . .
C7 C 0.4842(6) 0.3822(3) 0.3426(2) 0.0294(11) Uani 1 1 d . . . . .
C8 C 0.4867(5) 0.3001(3) 0.2679(2) 0.0259(11) Uani 1 1 d . . . . .
C9 C 0.4199(6) 0.3695(3) 0.2943(2) 0.0281(11) Uani 1 1 d . . . . .
C10 C 0.3275(6) 0.4174(3) 0.2671(2) 0.0311(12) Uani 1 1 d . . . . .
H5 H 0.269331 0.458276 0.286821 0.037 Uiso 1 1 calc R U . . .
C11 C 0.3238(6) 0.4032(3) 0.2104(2) 0.0304(12) Uani 1 1 d . . . . .
H6 H 0.261479 0.434640 0.192100 0.037 Uiso 1 1 calc R U . . .
C12 C 0.4130(6) 0.3417(3) 0.1793(2) 0.0272(11) Uani 1 1 d . . . . .
C13 C 0.4823(5) 0.2860(3) 0.2112(2) 0.0262(11) Uani 1 1 d . . . . .
H7 H 0.524772 0.240011 0.194188 0.031 Uiso 1 1 calc R U . . .
C14 C 0.5311(6) 0.1960(3) 0.3452(2) 0.0286(11) Uani 1 1 d . . . . .
C15 C 0.4003(6) 0.1940(3) 0.3771(2) 0.0317(12) Uani 1 1 d . . . . .
H8 H 0.328553 0.234158 0.376295 0.038 Uiso 1 1 calc R U . . .
C16 C 0.3758(6) 0.1310(3) 0.4110(2) 0.0358(13) Uani 1 1 d . . . . .
H9 H 0.286631 0.127971 0.431361 0.043 Uiso 1 1 calc R U . . .
C17 C 0.4865(7) 0.0723(3) 0.4140(2) 0.0399(14) Uani 1 1 d . . . . .
H10 H 0.470647 0.031229 0.437684 0.048 Uiso 1 1 calc R U . . .
C18 C 0.6184(7) 0.0747(3) 0.3823(2) 0.0363(13) Uani 1 1 d . . . . .
H11 H 0.690948 0.035320 0.384298 0.044 Uiso 1 1 calc R U . . .
C19 C 0.6419(6) 0.1366(3) 0.3475(2) 0.0296(11) Uani 1 1 d . . . . .
C20 C 0.7240(6) 0.2160(3) 0.2730(2) 0.0260(11) Uani 1 1 d . . . . .
C21 C 0.7609(6) 0.1487(3) 0.3024(2) 0.0286(11) Uani 1 1 d . . . . .
C22 C 0.8837(6) 0.1012(3) 0.2801(2) 0.0320(12) Uani 1 1 d . . . . .
H12 H 0.918312 0.061837 0.302274 0.038 Uiso 1 1 calc R U . . .
C23 C 0.9542(6) 0.1127(3) 0.2247(2) 0.0306(12) Uani 1 1 d . . . . .
H13 H 1.037887 0.081530 0.210171 0.037 Uiso 1 1 calc R U . . .
C24 C 0.9007(5) 0.1716(3) 0.1894(2) 0.0262(11) Uani 1 1 d . . . . .
C25 C 0.7936(5) 0.2276(3) 0.2175(2) 0.0258(11) Uani 1 1 d . . . . .
H14 H 0.769965 0.272417 0.198573 0.031 Uiso 1 1 calc R U . . .
C26 C 0.7643(6) 0.2490(3) -0.00540(19) 0.0247(10) Uani 1 1 d . . . . .
C27 C 0.6452(6) 0.3040(3) 0.0326(2) 0.0251(11) Uani 1 1 d . . . . .
C28 C 0.5528(6) 0.2889(3) 0.0817(2) 0.0264(11) Uani 1 1 d . . . . .
H15 H 0.544830 0.239584 0.092045 0.032 Uiso 1 1 calc R U . . .
C29 C 0.4703(6) 0.3487(3) 0.1164(2) 0.0273(11) Uani 1 1 d . . . . .
C30 C 0.4762(6) 0.4225(3) 0.0961(2) 0.0307(12) Uani 1 1 d . . . . .
H16 H 0.413972 0.462034 0.115847 0.037 Uiso 1 1 calc R U . . .
C31 C 0.5709(6) 0.4377(3) 0.0481(2) 0.0318(12) Uani 1 1 d . . . . .
H17 H 0.574731 0.486805 0.035865 0.038 Uiso 1 1 calc R U . . .
C32 C 0.6613(6) 0.3778(3) 0.0180(2) 0.0271(11) Uani 1 1 d . . . . .
C33 C 0.8416(6) 0.3045(3) -0.0452(2) 0.0255(11) Uani 1 1 d . . . . .
C34 C 0.7814(6) 0.3789(3) -0.0285(2) 0.0275(11) Uani 1 1 d . . . . .
C35 C 0.8305(6) 0.4387(3) -0.0591(2) 0.0331(13) Uani 1 1 d . . . . .
H18 H 0.800452 0.487341 -0.044950 0.040 Uiso 1 1 calc R U . . .
C36 C 0.9247(6) 0.4251(3) -0.1110(2) 0.0323(12) Uani 1 1 d . . . . .
H19 H 0.958502 0.464996 -0.131534 0.039 Uiso 1 1 calc R U . . .
C37 C 0.9707(6) 0.3513(3) -0.1335(2) 0.0280(11) Uani 1 1 d . . . . .
C38 C 0.9350(6) 0.2911(3) -0.0975(2) 0.0272(11) Uani 1 1 d . . . . .
H20 H 0.974243 0.242090 -0.108909 0.033 Uiso 1 1 calc R U . . .
C39 C 0.8411(5) 0.1984(3) 0.0367(2) 0.0247(10) Uani 1 1 d . . . . .
C40 C 0.8751(5) 0.2178(3) 0.0879(2) 0.0253(11) Uani 1 1 d . . . . .
H21 H 0.869310 0.268039 0.097049 0.030 Uiso 1 1 calc R U . . .
C41 C 0.9184(6) 0.1608(3) 0.1260(2) 0.0265(11) Uani 1 1 d . . . . .
C42 C 0.9418(6) 0.0856(3) 0.1069(2) 0.0308(12) Uani 1 1 d . . . . .
H22 H 0.983031 0.048105 0.128914 0.037 Uiso 1 1 calc R U . . .
C43 C 0.9057(6) 0.0661(3) 0.0569(2) 0.0316(12) Uani 1 1 d . . . . .
H23 H 0.920179 0.016126 0.045633 0.038 Uiso 1 1 calc R U . . .
C44 C 0.8468(6) 0.1228(3) 0.0234(2) 0.0261(11) Uani 1 1 d . . . . .
C45 C 0.7281(5) 0.1900(3) -0.0427(2) 0.0252(11) Uani 1 1 d . . . . .
C46 C 0.7754(6) 0.1171(3) -0.0238(2) 0.0258(11) Uani 1 1 d . . . . .
C47 C 0.7578(6) 0.0545(3) -0.0522(2) 0.0297(12) Uani 1 1 d . . . . .
H24 H 0.777234 0.006817 -0.036771 0.036 Uiso 1 1 calc R U . . .
C48 C 0.7110(6) 0.0639(3) -0.1036(2) 0.0290(11) Uani 1 1 d . . . . .
H25 H 0.698893 0.022114 -0.122693 0.035 Uiso 1 1 calc R U . . .
C49 C 0.6811(5) 0.1360(3) -0.1280(2) 0.0256(11) Uani 1 1 d . . . . .
C50 C 0.6815(6) 0.1992(3) -0.0942(2) 0.0260(11) Uani 1 1 d . . . . .
H26 H 0.650308 0.247196 -0.106705 0.031 Uiso 1 1 calc R U . . .
C51 C 0.9075(6) 0.2388(3) -0.3156(2) 0.0265(10) Uani 1 1 d . . . . .
C52 C 0.9739(6) 0.2886(3) -0.2826(2) 0.0268(11) Uani 1 1 d . . . . .
C53 C 0.9937(6) 0.2819(3) -0.2261(2) 0.0277(11) Uani 1 1 d . . . . .
H27 H 0.989687 0.236360 -0.206788 0.033 Uiso 1 1 calc R U . . .
C54 C 1.0198(6) 0.3433(3) -0.1976(2) 0.0275(11) Uani 1 1 d . . . . .
C55 C 1.0548(6) 0.4059(3) -0.2315(2) 0.0325(12) Uani 1 1 d . . . . .
H28 H 1.090562 0.442638 -0.215446 0.039 Uiso 1 1 calc R U . . .
C56 C 1.0364(6) 0.4129(3) -0.2885(2) 0.0326(12) Uani 1 1 d . . . . .
H29 H 1.058083 0.454563 -0.310302 0.039 Uiso 1 1 calc R U . . .
C57 C 0.9859(6) 0.3577(3) -0.3123(2) 0.0290(11) Uani 1 1 d . . . . .
C58 C 0.8483(6) 0.2967(3) -0.3582(2) 0.0288(11) Uani 1 1 d . . . . .
C59 C 0.9107(6) 0.3602(3) -0.3604(2) 0.0292(11) Uani 1 1 d . . . . .
C60 C 0.8855(7) 0.4168(3) -0.4007(2) 0.0363(13) Uani 1 1 d . . . . .
H30 H 0.928048 0.458973 -0.403206 0.044 Uiso 1 1 calc R U . . .
C61 C 0.7944(6) 0.4080(3) -0.4368(2) 0.0362(13) Uani 1 1 d . . . . .
H31 H 0.777621 0.444687 -0.464317 0.043 Uiso 1 1 calc R U . . .
C62 C 0.7286(6) 0.3464(3) -0.4330(2) 0.0372(13) Uani 1 1 d . . . . .
H32 H 0.664498 0.343389 -0.456171 0.045 Uiso 1 1 calc R U . . .
C63 C 0.7582(6) 0.2881(3) -0.3940(2) 0.0327(12) Uani 1 1 d . . . . .
H33 H 0.718324 0.245043 -0.392490 0.039 Uiso 1 1 calc R U . . .
C64 C 0.8111(6) 0.1905(3) -0.2799(2) 0.0261(11) Uani 1 1 d . . . . .
C65 C 0.7430(6) 0.2002(3) -0.2228(2) 0.0276(11) Uani 1 1 d . . . . .
H34 H 0.732823 0.246359 -0.204709 0.033 Uiso 1 1 calc R U . . .
C66 C 0.6889(6) 0.1405(3) -0.1920(2) 0.0267(11) Uani 1 1 d . . . . .
C67 C 0.6815(6) 0.0768(3) -0.2237(2) 0.0293(11) Uani 1 1 d . . . . .
H35 H 0.630964 0.040835 -0.205591 0.035 Uiso 1 1 calc R U . . .
C68 C 0.7481(6) 0.0670(3) -0.2810(2) 0.0313(12) Uani 1 1 d . . . . .
H36 H 0.742727 0.024942 -0.301475 0.038 Uiso 1 1 calc R U . . .
C69 C 0.8232(6) 0.1211(3) -0.3076(2) 0.0284(11) Uani 1 1 d . . . . .
C70 C 1.0027(6) 0.1789(3) -0.3586(2) 0.0280(11) Uani 1 1 d . . . . .
C71 C 0.9388(6) 0.1158(3) -0.3575(2) 0.0292(11) Uani 1 1 d . . . . .
C72 C 0.9967(6) 0.0574(3) -0.3973(2) 0.0347(13) Uani 1 1 d . . . . .
H37 H 0.954806 0.015250 -0.397366 0.042 Uiso 1 1 calc R U . . .
C73 C 1.1180(6) 0.0641(3) -0.4366(2) 0.0370(13) Uani 1 1 d . . . . .
H38 H 1.156721 0.026249 -0.463756 0.044 Uiso 1 1 calc R U . . .
C74 C 1.1827(6) 0.1254(3) -0.4364(2) 0.0360(13) Uani 1 1 d . . . . .
H39 H 1.266446 0.127111 -0.462021 0.043 Uiso 1 1 calc R U . . .
C75 C 1.1233(6) 0.1856(3) -0.3978(2) 0.0332(12) Uani 1 1 d . . . . .
H40 H 1.163993 0.228335 -0.398800 0.040 Uiso 1 1 calc R U . . .
C76 C 0.9753(7) 0.3848(4) 0.1411(3) 0.0501(17) Uani 1 1 d . . . . .
C77 C 0.9860(8) 0.3711(4) 0.1983(3) 0.0511(17) Uani 1 1 d . . . . .
H41 H 1.067996 0.343813 0.206399 0.061 Uiso 1 1 calc R U . . .
C78 C 0.8782(8) 0.3967(4) 0.2436(3) 0.0525(17) Uani 1 1 d . . . . .
H42 H 0.888444 0.387368 0.281653 0.063 Uiso 1 1 calc R U . . .
C79 C 0.7546(8) 0.4365(4) 0.2322(3) 0.0501(17) Uani 1 1 d . . . . .
H43 H 0.681402 0.453860 0.262491 0.060 Uiso 1 1 calc R U . . .
C80 C 0.7411(8) 0.4500(3) 0.1759(3) 0.0499(17) Uani 1 1 d . . . . .
H44 H 0.657888 0.476196 0.168079 0.060 Uiso 1 1 calc R U . . .
C81 C 0.8511(7) 0.4249(3) 0.1301(3) 0.0479(16) Uani 1 1 d . . . . .
H45 H 0.841185 0.435097 0.092112 0.057 Uiso 1 1 calc R U . . .
C82 C 1.0952(8) 0.3569(4) 0.0921(4) 0.065(2) Uani 1 1 d . . . . .
H46 H 1.071525 0.374206 0.055844 0.098 Uiso 1 1 calc R U . . .
H47 H 1.113694 0.303100 0.092311 0.098 Uiso 1 1 calc R U . . .
H48 H 1.176437 0.375848 0.097015 0.098 Uiso 1 1 calc R U . . .
C83 C 0.4017(7) 0.1182(3) 0.1218(3) 0.0463(16) Uani 1 1 d . . . . .
C84 C 0.3072(8) 0.1414(3) 0.1715(3) 0.0529(18) Uani 1 1 d . . . . .
H49 H 0.219466 0.167165 0.168831 0.064 Uiso 1 1 calc R U . . .
C85 C 0.3403(8) 0.1273(4) 0.2256(3) 0.0553(19) Uani 1 1 d . . . . .
H50 H 0.274161 0.142813 0.258813 0.066 Uiso 1 1 calc R U . . .
C86 C 0.4710(8) 0.0903(4) 0.2306(3) 0.0509(17) Uani 1 1 d . . . . .
H51 H 0.493713 0.081033 0.266849 0.061 Uiso 1 1 calc R U . . .
C87 C 0.5675(7) 0.0673(3) 0.1805(3) 0.0483(16) Uani 1 1 d . . . . .
H52 H 0.656024 0.042503 0.183135 0.058 Uiso 1 1 calc R U . . .
C88 C 0.5329(7) 0.0811(3) 0.1268(3) 0.0463(16) Uani 1 1 d . . . . .
H53 H 0.598392 0.065242 0.093581 0.056 Uiso 1 1 calc R U . . .
C89 C 0.3632(11) 0.1340(5) 0.0628(4) 0.075(3) Uani 1 1 d . . . . .
H54 H 0.267115 0.130411 0.065472 0.112 Uiso 1 1 calc R U . . .
H55 H 0.420331 0.098094 0.035158 0.112 Uiso 1 1 calc R U . . .
H56 H 0.377948 0.183657 0.050636 0.112 Uiso 1 1 calc R U . . .
C90 C 0.4313(7) 0.3600(3) -0.1265(3) 0.0426(15) Uani 1 1 d . . . . .
C91 C 0.3708(8) 0.3444(4) -0.1717(3) 0.0537(18) Uani 1 1 d . . . . .
H57 H 0.287287 0.326085 -0.163894 0.064 Uiso 1 1 calc R U . . .
C92 C 0.4341(10) 0.3561(4) -0.2282(4) 0.064(2) Uani 1 1 d . . . . .
H58 H 0.392721 0.345293 -0.258232 0.076 Uiso 1 1 calc R U . . .
C93 C 0.5552(10) 0.3829(4) -0.2406(3) 0.062(2) Uani 1 1 d . . . . .
H59 H 0.596062 0.391029 -0.278906 0.074 Uiso 1 1 calc R U . . .
C94 C 0.6187(8) 0.3984(3) -0.1957(3) 0.0514(18) Uani 1 1 d . . . . .
H60 H 0.702618 0.416275 -0.203618 0.062 Uiso 1 1 calc R U . . .
C95 C 0.5543(7) 0.3866(3) -0.1392(3) 0.0431(15) Uani 1 1 d . . . . .
H61 H 0.595835 0.397090 -0.109141 0.052 Uiso 1 1 calc R U . . .
C96 C 0.3618(9) 0.3476(4) -0.0644(3) 0.063(2) Uani 1 1 d . . . . .
H62 H 0.383106 0.295496 -0.054809 0.094 Uiso 1 1 calc R U . . .
H63 H 0.262914 0.362245 -0.060034 0.094 Uiso 1 1 calc R U . . .
H64 H 0.395357 0.377199 -0.038954 0.094 Uiso 1 1 calc R U . . .
C97 C 1.2072(7) 0.1261(3) -0.1383(3) 0.0419(15) Uani 1 1 d . . . . .
C98 C 1.0958(6) 0.1003(3) -0.1508(3) 0.0381(14) Uani 1 1 d . . . . .
H65 H 1.023275 0.092684 -0.120690 0.046 Uiso 1 1 calc R U . . .
C99 C 1.0872(7) 0.0850(3) -0.2074(3) 0.0436(15) Uani 1 1 d . . . . .
H66 H 1.009901 0.067634 -0.214975 0.052 Uiso 1 1 calc R U . . .
C100 C 1.1949(9) 0.0959(4) -0.2520(3) 0.0541(19) Uani 1 1 d . . . . .
H67 H 1.191617 0.085313 -0.290027 0.065 Uiso 1 1 calc R U . . .
C101 C 1.3075(9) 0.1227(4) -0.2401(3) 0.062(2) Uani 1 1 d . . . . .
H68 H 1.379678 0.130704 -0.270249 0.074 Uiso 1 1 calc R U . . .
C102 C 1.3140(8) 0.1377(4) -0.1836(4) 0.0550(18) Uani 1 1 d . . . . .
H69 H 1.390674 0.155635 -0.176043 0.066 Uiso 1 1 calc R U . . .
C103 C 1.2182(9) 0.1401(4) -0.0766(3) 0.062(2) Uani 1 1 d . . . . .
H70 H 1.129395 0.140179 -0.051397 0.092 Uiso 1 1 calc R U . . .
H71 H 1.246515 0.187871 -0.074252 0.092 Uiso 1 1 calc R U . . .
H72 H 1.285788 0.101277 -0.064909 0.092 Uiso 1 1 calc R U . . .
C104 C 0.4764(8) 0.2157(4) -0.4253(3) 0.0503(16) Uani 1 1 d . . . . .
C105 C 0.4181(8) 0.2644(5) -0.3802(3) 0.0550(18) Uani 1 1 d . . . . .
H73 H 0.424558 0.249296 -0.342644 0.066 Uiso 1 1 calc R U . . .
C106 C 0.3493(8) 0.3361(4) -0.3898(3) 0.0572(19) Uani 1 1 d . . . . .
H74 H 0.312025 0.368923 -0.358863 0.069 Uiso 1 1 calc R U . . .
C107 C 0.3369(8) 0.3581(4) -0.4453(3) 0.0552(18) Uani 1 1 d . . . . .
H75 H 0.289263 0.405417 -0.451964 0.066 Uiso 1 1 calc R U . . .
C108 C 0.3956(8) 0.3094(4) -0.4911(3) 0.0531(17) Uani 1 1 d . . . . .
H76 H 0.386922 0.323861 -0.528646 0.064 Uiso 1 1 calc R U . . .
C109 C 0.4670(7) 0.2392(4) -0.4813(3) 0.0480(16) Uani 1 1 d . . . . .
H77 H 0.509174 0.207446 -0.512395 0.058 Uiso 1 1 calc R U . . .
C110 C 0.5487(11) 0.1377(4) -0.4145(5) 0.088(3) Uani 1 1 d . . . . .
H78 H 0.597516 0.139201 -0.383452 0.132 Uiso 1 1 calc R U . . .
H79 H 0.613692 0.119204 -0.448988 0.132 Uiso 1 1 calc R U . . .
H80 H 0.481056 0.105187 -0.404147 0.132 Uiso 1 1 calc R U . . .
C111 C 1.0009(11) 0.2270(6) 0.4243(5) 0.044(2) Uani 0.647(11) 1 d . . P A 1
C112 C 1.0242(16) 0.2764(9) 0.4627(5) 0.045(4) Uani 0.647(11) 1 d . . P A 1
H81 H 1.005244 0.265653 0.502092 0.054 Uiso 0.647(11) 1 calc R U P A 1
C113 C 1.0749(12) 0.3419(7) 0.4447(5) 0.052(3) Uani 0.647(11) 1 d . . P A 1
H82 H 1.088391 0.374925 0.471651 0.062 Uiso 0.647(11) 1 calc R U P A 1
C114 C 1.1050(11) 0.3570(6) 0.3864(5) 0.051(3) Uani 0.647(11) 1 d . . P A 1
H83 H 1.138185 0.401009 0.373904 0.062 Uiso 0.647(11) 1 calc R U P A 1
C115 C 1.0870(19) 0.3088(9) 0.3467(6) 0.051(3) Uani 0.647(11) 1 d . . P A 1
H84 H 1.109836 0.319277 0.307376 0.062 Uiso 0.647(11) 1 calc R U P A 1
C116 C 1.0350(14) 0.2444(8) 0.3647(5) 0.049(3) Uani 0.647(11) 1 d . . P A 1
H85 H 1.022143 0.211860 0.337334 0.058 Uiso 0.647(11) 1 calc R U P A 1
C117 C 0.9379(15) 0.1576(7) 0.4434(7) 0.069(3) Uani 0.647(11) 1 d . . P A 1
H86 H 0.977262 0.134180 0.474842 0.104 Uiso 0.647(11) 1 calc R U P A 1
H87 H 0.957365 0.123067 0.411549 0.104 Uiso 0.647(11) 1 calc R U P A 1
H88 H 0.838990 0.171526 0.455981 0.104 Uiso 0.647(11) 1 calc R U P A 1
C118 C 1.0558(17) 0.3098(7) 0.4172(7) 0.041(4) Uani 0.353(11) 1 d G . P A 2
C119 C 1.015(2) 0.2616(8) 0.4621(5) 0.047(9) Uani 0.353(11) 1 d G . P A 2
H89 H 1.008826 0.275432 0.500305 0.057 Uiso 0.353(11) 1 calc R U P A 2
C120 C 0.983(2) 0.1927(8) 0.4498(6) 0.059(6) Uani 0.353(11) 1 d G . P A 2
H90 H 0.956129 0.160466 0.479830 0.071 Uiso 0.353(11) 1 calc R U P A 2
C121 C 0.9927(18) 0.1721(7) 0.3927(7) 0.065(6) Uani 0.353(11) 1 d G . P A 2
H91 H 0.971549 0.125980 0.384465 0.078 Uiso 0.353(11) 1 calc R U P A 2
C122 C 1.033(3) 0.2203(11) 0.3478(5) 0.062(6) Uani 0.353(11) 1 d G . P A 2
H92 H 1.039663 0.206461 0.309573 0.074 Uiso 0.353(11) 1 calc R U P A 2
C123 C 1.065(2) 0.2892(10) 0.3601(6) 0.052(6) Uani 0.353(11) 1 d G . P A 2
H93 H 1.092362 0.321428 0.330047 0.062 Uiso 0.353(11) 1 calc R U P A 2
C124 C 1.087(3) 0.3863(15) 0.4296(12) 0.069(3) Uani 0.353(11) 1 d . . P A 2
H94 H 1.007291 0.423986 0.427584 0.104 Uiso 0.353(11) 1 calc R U P A 2
H95 H 1.165346 0.396903 0.401424 0.104 Uiso 0.353(11) 1 calc R U P A 2
H96 H 1.107556 0.386382 0.467660 0.104 Uiso 0.353(11) 1 calc R U P A 2

loop_
_atom_site_aniso_label
_atom_site_aniso_U_11
_atom_site_aniso_U_22
_atom_site_aniso_U_33
_atom_site_aniso_U_23
_atom_site_aniso_U_13
_atom_site_aniso_U_12
C1 0.035(3) 0.018(2) 0.021(2) -0.004(2) -0.003(2) 0.002(2)
C2 0.040(3) 0.023(2) 0.017(2) -0.0022(19) -0.002(2) -0.002(2)
C3 0.040(3) 0.030(3) 0.028(3) -0.001(2) -0.003(2) -0.002(2)
C4 0.052(4) 0.039(3) 0.024(3) -0.006(2) -0.006(2) -0.007(3)
C5 0.064(4) 0.026(3) 0.030(3) -0.009(2) -0.004(3) -0.004(3)
C6 0.057(4) 0.021(3) 0.025(3) -0.006(2) 0.000(3) 0.002(2)
C7 0.043(3) 0.021(3) 0.020(2) -0.003(2) -0.001(2) 0.001(2)
C8 0.035(3) 0.016(2) 0.024(3) -0.0021(19) -0.003(2) 0.001(2)
C9 0.041(3) 0.018(2) 0.022(2) -0.0032(19) -0.003(2) 0.001(2)
C10 0.039(3) 0.020(2) 0.028(3) -0.003(2) -0.001(2) 0.006(2)
C11 0.038(3) 0.019(2) 0.030(3) -0.001(2) -0.006(2) 0.007(2)
C12 0.034(3) 0.018(2) 0.028(3) -0.003(2) -0.006(2) 0.002(2)
C13 0.034(3) 0.016(2) 0.025(3) -0.0030(19) -0.004(2) 0.003(2)
C14 0.043(3) 0.020(2) 0.022(3) -0.003(2) -0.008(2) 0.000(2)
C15 0.042(3) 0.028(3) 0.023(3) -0.002(2) -0.004(2) 0.000(2)
C16 0.045(3) 0.034(3) 0.025(3) -0.001(2) -0.001(2) -0.006(3)
C17 0.059(4) 0.031(3) 0.026(3) 0.004(2) -0.004(3) -0.003(3)
C18 0.051(4) 0.024(3) 0.029(3) 0.002(2) -0.007(3) 0.004(2)
C19 0.042(3) 0.024(3) 0.020(2) -0.002(2) -0.005(2) 0.002(2)
C20 0.036(3) 0.017(2) 0.022(2) -0.0041(19) -0.006(2) 0.004(2)
C21 0.043(3) 0.020(2) 0.021(2) 0.000(2) -0.009(2) 0.003(2)
C22 0.045(3) 0.022(3) 0.025(3) 0.002(2) -0.009(2) 0.006(2)
C23 0.036(3) 0.024(3) 0.030(3) -0.002(2) -0.009(2) 0.005(2)
C24 0.033(3) 0.019(2) 0.025(3) 0.000(2) -0.006(2) -0.001(2)
C25 0.035(3) 0.015(2) 0.025(3) -0.0025(19) -0.006(2) 0.001(2)
C26 0.036(3) 0.015(2) 0.020(2) -0.0017(19) -0.003(2) 0.0006(19)
C27 0.039(3) 0.015(2) 0.021(2) -0.0019(18) -0.009(2) 0.003(2)
C28 0.041(3) 0.012(2) 0.025(3) -0.0006(19) -0.008(2) 0.000(2)
C29 0.037(3) 0.020(2) 0.024(3) -0.002(2) -0.009(2) 0.001(2)
C30 0.046(3) 0.016(2) 0.027(3) -0.003(2) -0.009(2) 0.007(2)
C31 0.055(4) 0.014(2) 0.023(3) 0.0013(19) -0.009(2) 0.004(2)
C32 0.045(3) 0.017(2) 0.019(2) -0.0027(19) -0.010(2) 0.001(2)
C33 0.040(3) 0.015(2) 0.021(2) 0.0008(18) -0.010(2) -0.001(2)
C34 0.047(3) 0.016(2) 0.018(2) -0.0007(19) -0.007(2) -0.002(2)
C35 0.057(4) 0.015(2) 0.026(3) -0.002(2) -0.009(2) -0.003(2)
C36 0.053(3) 0.019(2) 0.026(3) 0.003(2) -0.006(2) -0.012(2)
C37 0.037(3) 0.020(2) 0.027(3) 0.000(2) -0.008(2) -0.004(2)
C38 0.039(3) 0.017(2) 0.024(3) 0.0003(19) -0.005(2) -0.001(2)
C39 0.035(3) 0.014(2) 0.022(2) -0.0005(18) -0.001(2) 0.001(2)
C40 0.033(3) 0.017(2) 0.024(2) -0.0012(19) -0.004(2) 0.001(2)
C41 0.034(3) 0.018(2) 0.023(3) 0.0000(19) -0.002(2) 0.002(2)
C42 0.043(3) 0.020(2) 0.024(3) -0.001(2) -0.004(2) 0.007(2)
C43 0.050(3) 0.014(2) 0.024(3) -0.0019(19) -0.003(2) 0.007(2)
C44 0.041(3) 0.016(2) 0.017(2) -0.0014(18) -0.001(2) 0.002(2)
C45 0.036(3) 0.016(2) 0.021(2) -0.0023(19) -0.001(2) -0.001(2)
C46 0.040(3) 0.017(2) 0.018(2) -0.0009(18) -0.002(2) -0.001(2)
C47 0.049(3) 0.014(2) 0.023(3) 0.0004(19) -0.004(2) -0.002(2)
C48 0.045(3) 0.016(2) 0.024(3) -0.0035(19) -0.004(2) -0.004(2)
C49 0.033(3) 0.019(2) 0.023(2) -0.0015(19) -0.002(2) -0.003(2)
C50 0.038(3) 0.015(2) 0.023(2) -0.0001(19) -0.003(2) -0.001(2)
C51 0.040(3) 0.016(2) 0.022(2) -0.0007(19) -0.005(2) 0.000(2)
C52 0.036(3) 0.018(2) 0.023(2) 0.0007(19) -0.002(2) 0.000(2)
C53 0.037(3) 0.019(2) 0.025(3) 0.0014(19) -0.004(2) -0.001(2)
C54 0.038(3) 0.019(2) 0.025(3) 0.001(2) -0.005(2) -0.004(2)
C55 0.044(3) 0.022(3) 0.031(3) -0.001(2) -0.002(2) -0.009(2)
C56 0.050(3) 0.021(3) 0.024(3) 0.002(2) -0.002(2) -0.005(2)
C57 0.041(3) 0.021(2) 0.021(2) 0.001(2) -0.001(2) -0.002(2)
C58 0.035(3) 0.024(3) 0.022(3) -0.002(2) -0.001(2) 0.002(2)
C59 0.040(3) 0.026(3) 0.017(2) -0.001(2) -0.002(2) 0.001(2)
C60 0.055(4) 0.022(3) 0.025(3) 0.000(2) -0.001(3) 0.004(2)
C61 0.051(4) 0.030(3) 0.020(3) 0.000(2) -0.003(2) 0.009(3)
C62 0.042(3) 0.040(3) 0.024(3) -0.002(2) -0.004(2) 0.006(3)
C63 0.039(3) 0.029(3) 0.026(3) -0.002(2) -0.003(2) 0.002(2)
C64 0.035(3) 0.018(2) 0.024(3) -0.0006(19) -0.006(2) -0.001(2)
C65 0.039(3) 0.017(2) 0.026(3) -0.0024(19) -0.008(2) -0.001(2)
C66 0.034(3) 0.021(2) 0.023(3) -0.001(2) -0.004(2) -0.003(2)
C67 0.041(3) 0.020(2) 0.026(3) -0.001(2) -0.004(2) -0.007(2)
C68 0.050(3) 0.019(2) 0.026(3) -0.003(2) -0.008(2) -0.007(2)
C69 0.041(3) 0.021(2) 0.022(3) -0.004(2) -0.006(2) -0.002(2)
C70 0.035(3) 0.026(3) 0.020(2) -0.002(2) -0.005(2) 0.003(2)
C71 0.043(3) 0.022(3) 0.022(3) -0.001(2) -0.009(2) 0.000(2)
C72 0.055(4) 0.022(3) 0.025(3) -0.002(2) -0.008(2) 0.002(2)
C73 0.054(4) 0.029(3) 0.023(3) -0.004(2) -0.006(3) 0.007(3)
C74 0.039(3) 0.042(3) 0.022(3) -0.002(2) -0.001(2) 0.003(3)
C75 0.043(3) 0.031(3) 0.024(3) 0.001(2) -0.007(2) -0.002(2)
C76 0.047(4) 0.033(3) 0.072(5) -0.007(3) -0.007(3) -0.014(3)
C77 0.057(4) 0.031(3) 0.071(5) 0.010(3) -0.025(4) -0.009(3)
C78 0.066(5) 0.041(4) 0.057(4) 0.010(3) -0.022(4) -0.018(3)
C79 0.060(4) 0.032(3) 0.059(4) -0.002(3) -0.009(3) -0.014(3)
C80 0.060(4) 0.025(3) 0.065(5) -0.002(3) -0.022(4) 0.000(3)
C81 0.063(4) 0.030(3) 0.056(4) -0.001(3) -0.021(3) -0.010(3)
C82 0.061(5) 0.045(4) 0.088(6) -0.013(4) -0.001(4) -0.018(4)
C83 0.058(4) 0.031(3) 0.055(4) 0.003(3) -0.013(3) -0.017(3)
C84 0.051(4) 0.027(3) 0.077(5) 0.000(3) -0.003(4) -0.008(3)
C85 0.068(5) 0.035(4) 0.057(4) -0.015(3) 0.009(4) -0.014(3)
C86 0.080(5) 0.032(3) 0.047(4) 0.001(3) -0.015(4) -0.021(3)
C87 0.051(4) 0.028(3) 0.065(5) 0.006(3) -0.011(3) -0.006(3)
C88 0.052(4) 0.029(3) 0.054(4) -0.002(3) -0.001(3) -0.008(3)
C89 0.114(8) 0.056(5) 0.073(6) 0.021(4) -0.048(5) -0.039(5)
C90 0.055(4) 0.019(3) 0.053(4) -0.006(3) -0.019(3) 0.007(3)
C91 0.058(4) 0.037(4) 0.067(5) -0.010(3) -0.026(4) 0.006(3)
C92 0.086(6) 0.044(4) 0.062(5) -0.025(4) -0.040(5) 0.020(4)
C93 0.091(6) 0.034(4) 0.046(4) -0.010(3) -0.009(4) 0.025(4)
C94 0.064(4) 0.016(3) 0.067(5) 0.000(3) -0.011(4) 0.008(3)
C95 0.061(4) 0.017(3) 0.053(4) -0.003(2) -0.027(3) 0.007(3)
C96 0.080(6) 0.046(4) 0.058(5) -0.001(3) -0.012(4) -0.002(4)
C97 0.050(4) 0.021(3) 0.049(4) -0.001(2) -0.009(3) 0.007(2)
C98 0.044(3) 0.020(3) 0.044(3) 0.004(2) -0.004(3) 0.005(2)
C99 0.059(4) 0.022(3) 0.048(4) 0.001(3) -0.018(3) 0.007(3)
C100 0.079(5) 0.034(3) 0.038(4) 0.005(3) -0.008(3) 0.016(3)
C101 0.066(5) 0.045(4) 0.056(5) 0.017(3) 0.014(4) 0.010(4)
C102 0.046(4) 0.035(3) 0.078(5) 0.004(3) -0.006(4) 0.000(3)
C103 0.081(6) 0.041(4) 0.062(5) -0.010(3) -0.025(4) 0.008(4)
C104 0.058(4) 0.040(4) 0.059(4) 0.003(3) -0.021(3) -0.014(3)
C105 0.064(5) 0.070(5) 0.036(3) 0.003(3) -0.010(3) -0.026(4)
C106 0.051(4) 0.061(5) 0.057(4) -0.023(4) -0.003(3) -0.008(3)
C107 0.055(4) 0.044(4) 0.065(5) -0.006(3) -0.014(4) 0.000(3)
C108 0.067(5) 0.055(4) 0.040(4) 0.005(3) -0.013(3) -0.016(4)
C109 0.055(4) 0.047(4) 0.043(3) -0.010(3) -0.010(3) -0.009(3)
C110 0.106(7) 0.036(4) 0.142(9) 0.018(5) -0.071(7) -0.014(4)
C111 0.039(5) 0.039(5) 0.052(5) 0.006(4) -0.013(4) -0.001(4)
C112 0.043(9) 0.050(6) 0.035(7) -0.001(5) 0.000(5) 0.002(6)
C113 0.051(6) 0.045(6) 0.050(5) -0.014(5) 0.004(5) 0.002(5)
C114 0.046(6) 0.039(5) 0.057(5) 0.002(4) 0.006(4) 0.004(4)
C115 0.045(7) 0.065(7) 0.037(6) 0.010(5) -0.004(5) 0.006(5)
C116 0.040(6) 0.062(8) 0.043(5) -0.007(6) -0.014(5) 0.003(6)
C117 0.072(8) 0.050(7) 0.085(9) 0.017(6) -0.015(7) -0.013(6)
C118 0.037(9) 0.038(9) 0.042(9) 0.001(8) -0.004(7) 0.003(7)
C119 0.06(2) 0.039(11) 0.041(13) 0.003(8) -0.009(11) -0.008(12)
C120 0.080(16) 0.032(10) 0.071(11) 0.009(9) -0.033(11) -0.003(9)
C121 0.073(14) 0.042(10) 0.084(12) -0.013(8) -0.037(10) 0.007(9)
C122 0.058(14) 0.065(13) 0.062(12) -0.016(9) -0.028(12) 0.014(11)
C123 0.044(16) 0.064(15) 0.041(10) 0.000(11) -0.005(11) 0.004(12)
C124 0.072(8) 0.050(7) 0.085(9) 0.017(6) -0.015(7) -0.013(6)

loop_
_atom_type_symbol
_atom_type_description
_atom_type_scat_dispersion_real
_atom_type_scat_dispersion_imag
_atom_type_scat_source
C C 0.0181 0.0091 'International Tables Vol C Tables 4.2.6.8 and 6.1.1.4'
H H 0.0000 0.0000 'International Tables Vol C Tables 4.2.6.8 and 6.1.1.4'

loop_
_geom_angle_atom_site_label_1
_geom_angle_atom_site_label_2
_geom_angle_atom_site_label_3
_geom_angle
C20 C1 C8 116.7(4)
C20 C1 C14 100.8(4)
C8 C1 C14 117.3(5)
C20 C1 C2 116.3(5)
C8 C1 C2 100.8(4)
C14 C1 C2 105.2(4)
C3 C2 C7 121.0(5)
C3 C2 C1 129.4(5)
C7 C2 C1 109.6(5)
C2 C3 C4 118.7(5)
C2 C3 H1 120.6
C4 C3 H1 120.6
C5 C4 C3 120.3(6)
C5 C4 H2 119.8
C3 C4 H2 119.8
C6 C5 C4 121.6(5)
C6 C5 H3 119.2
C4 C5 H3 119.2
C5 C6 C7 118.3(5)
C5 C6 H4 120.9
C7 C6 H4 120.9
C6 C7 C2 120.1(5)
C6 C7 C9 130.1(5)
C2 C7 C9 109.0(4)
C13 C8 C9 120.4(5)
C13 C8 C1 128.3(4)
C9 C8 C1 109.7(4)
C10 C9 C8 119.4(5)
C10 C9 C7 130.9(5)
C8 C9 C7 108.7(5)
C11 C10 C9 118.8(5)
C11 C10 H5 120.6
C9 C10 H5 120.6
C10 C11 C12 121.4(5)
C10 C11 H6 119.3
C12 C11 H6 119.3
C13 C12 C11 117.7(5)
C13 C12 C29 118.6(5)
C11 C12 C29 120.3(5)
C8 C13 C12 119.5(4)
C8 C13 H7 120.2
C12 C13 H7 120.2
C15 C14 C19 121.0(5)
C15 C14 C1 129.4(5)
C19 C14 C1 109.6(5)
C14 C15 C16 119.4(5)
C14 C15 H8 120.3
C16 C15 H8 120.3
C15 C16 C17 119.7(6)
C15 C16 H9 120.1
C17 C16 H9 120.1
C18 C17 C16 120.8(5)
C18 C17 H10 119.6
C16 C17 H10 119.6
C17 C18 C19 119.4(5)
C17 C18 H11 120.3
C19 C18 H11 120.3
C18 C19 C14 119.7(5)
C18 C19 C21 131.1(5)
C14 C19 C21 108.4(5)
C25 C20 C21 120.3(5)
C25 C20 C1 128.4(4)
C21 C20 C1 109.7(4)
C22 C21 C20 119.3(5)
C22 C21 C19 130.9(5)
C20 C21 C19 108.8(5)
C23 C22 C21 119.6(5)
C23 C22 H12 120.2
C21 C22 H12 120.2
C22 C23 C24 121.0(5)
C22 C23 H13 119.5
C24 C23 H13 119.5
C25 C24 C23 116.9(5)
C25 C24 C41 119.0(5)
C23 C24 C41 120.5(4)
C20 C25 C24 120.1(5)
C20 C25 H14 120.0
C24 C25 H14 120.0
C45 C26 C33 109.6(4)
C45 C26 C39 101.3(4)
C33 C26 C39 119.4(5)
C45 C26 C27 119.5(5)
C33 C26 C27 101.1(4)
C39 C26 C27 106.9(3)
C28 C27 C32 120.5(4)
C28 C27 C26 128.7(4)
C32 C27 C26 109.5(4)
C27 C28 C29 119.7(5)
C27 C28 H15 120.2
C29 C28 H15 120.2
C28 C29 C30 118.0(5)
C28 C29 C12 123.7(4)
C30 C29 C12 115.5(4)
C31 C30 C29 122.0(5)
C31 C30 H16 119.0
C29 C30 H16 119.0
C30 C31 C32 118.4(5)
C30 C31 H17 120.8
C32 C31 H17 120.8
C31 C32 C27 120.5(5)
C31 C32 C34 129.1(5)
C27 C32 C34 110.4(4)
C38 C33 C34 119.4(5)
C38 C33 C26 129.2(4)
C34 C33 C26 110.0(4)
C35 C34 C33 120.5(5)
C35 C34 C32 130.3(5)
C33 C34 C32 108.9(4)
C36 C35 C34 119.1(5)
C36 C35 H18 120.4
C34 C35 H18 120.4
C35 C36 C37 121.1(5)
C35 C36 H19 119.4
C37 C36 H19 119.4
C38 C37 C36 118.0(5)
C38 C37 C54 122.8(4)
C36 C37 C54 117.1(4)
C33 C38 C37 120.4(5)
C33 C38 H20 119.8
C37 C38 H20 119.8
C40 C39 C44 120.3(5)
C40 C39 C26 128.9(4)
C44 C39 C26 109.4(4)
C39 C40 C41 119.5(4)
C39 C40 H21 120.2
C41 C40 H21 120.2
C42 C41 C40 118.0(5)
C42 C41 C24 115.8(4)
C40 C41 C24 123.7(4)
C43 C42 C41 122.1(5)
C43 C42 H22 119.0
C41 C42 H22 119.0
C42 C43 C44 118.7(5)
C42 C43 H23 120.7
C44 C43 H23 120.7
C43 C44 C39 120.3(5)
C43 C44 C46 129.4(5)
C39 C44 C46 110.0(4)
C50 C45 C46 119.6(4)
C50 C45 C26 129.1(4)
C46 C45 C26 110.2(4)
C47 C46 C45 120.5(5)
C47 C46 C44 130.4(5)
C45 C46 C44 108.9(4)
C48 C47 C46 119.1(5)
C48 C47 H24 120.4
C46 C47 H24 120.4
C47 C48 C49 121.4(5)
C47 C48 H25 119.3
C49 C48 H25 119.3
C50 C49 C48 117.8(5)
C50 C49 C66 122.5(4)
C48 C49 C66 117.6(4)
C45 C50 C49 120.4(4)
C45 C50 H26 119.8
C49 C50 H26 119.8
C64 C51 C52 117.0(4)
C64 C51 C58 118.6(5)
C52 C51 C58 100.5(4)
C64 C51 C70 100.3(4)
C52 C51 C70 119.2(5)
C58 C51 C70 101.2(4)
C53 C52 C57 119.1(5)
C53 C52 C51 128.8(5)
C57 C52 C51 110.5(4)
C52 C53 C54 120.4(5)
C52 C53 H27 119.8
C54 C53 H27 119.8
C53 C54 C55 118.0(5)
C53 C54 C37 119.3(5)
C55 C54 C37 120.2(4)
C56 C55 C54 120.7(5)
C56 C55 H28 119.6
C54 C55 H28 119.6
C57 C56 C55 119.4(5)
C57 C56 H29 120.3
C55 C56 H29 120.3
C56 C57 C52 120.3(5)
C56 C57 C59 130.9(5)
C52 C57 C59 107.5(5)
C63 C58 C59 121.9(5)
C63 C58 C51 128.2(5)
C59 C58 C51 109.6(5)
C58 C59 C60 120.0(5)
C58 C59 C57 109.2(5)
C60 C59 C57 130.4(5)
C61 C60 C59 117.9(5)
C61 C60 H30 121.0
C59 C60 H30 121.0
C62 C61 C60 121.8(5)
C62 C61 H31 119.1
C60 C61 H31 119.1
C61 C62 C63 120.2(6)
C61 C62 H32 119.9
C63 C62 H32 119.9
C58 C63 C62 118.0(5)
C58 C63 H33 121.0
C62 C63 H33 121.0
C65 C64 C69 119.8(5)
C65 C64 C51 128.1(5)
C69 C64 C51 110.6(4)
C64 C65 C66 120.1(5)
C64 C65 H34 120.0
C66 C65 H34 120.0
C65 C66 C67 118.0(5)
C65 C66 C49 118.9(5)
C67 C66 C49 120.6(5)
C68 C67 C66 121.0(5)
C68 C67 H35 119.5
C66 C67 H35 119.5
C67 C68 C69 119.0(5)
C67 C68 H36 120.5
C69 C68 H36 120.5
C68 C69 C64 120.0(5)
C68 C69 C71 130.7(5)
C64 C69 C71 108.2(5)
C75 C70 C71 121.8(5)
C75 C70 C51 128.7(5)
C71 C70 C51 109.1(5)
C70 C71 C72 120.0(5)
C70 C71 C69 109.0(4)
C72 C71 C69 130.7(5)
C73 C72 C71 118.2(5)
C73 C72 H37 120.9
C71 C72 H37 120.9
C74 C73 C72 121.6(5)
C74 C73 H38 119.2
C72 C73 H38 119.2
C73 C74 C75 120.8(5)
C73 C74 H39 119.6
C75 C74 H39 119.6
C70 C75 C74 117.6(5)
C70 C75 H40 121.2
C74 C75 H40 121.2
C77 C76 C81 118.0(7)
C77 C76 C82 120.9(7)
C81 C76 C82 121.0(7)
C78 C77 C76 121.7(7)
C78 C77 H41 119.1
C76 C77 H41 119.1
C77 C78 C79 119.8(7)
C77 C78 H42 120.1
C79 C78 H42 120.1
C80 C79 C78 119.5(7)
C80 C79 H43 120.3
C78 C79 H43 120.3
C79 C80 C81 120.6(7)
C79 C80 H44 119.7
C81 C80 H44 119.7
C76 C81 C80 120.3(7)
C76 C81 H45 119.8
C80 C81 H45 119.8
C76 C82 H46 109.5
C76 C82 H47 109.5
H46 C82 H47 109.5
C76 C82 H48 109.5
H46 C82 H48 109.5
H47 C82 H48 109.5
C84 C83 C88 118.4(7)
C84 C83 C89 120.4(7)
C88 C83 C89 121.2(7)
C83 C84 C85 121.2(7)
C83 C84 H49 119.4
C85 C84 H49 119.4
C86 C85 C84 120.4(7)
C86 C85 H50 119.8
C84 C85 H50 119.8
C85 C86 C87 118.8(7)
C85 C86 H51 120.6
C87 C86 H51 120.6
C88 C87 C86 120.3(7)
C88 C87 H52 119.9
C86 C87 H52 119.9
C87 C88 C83 121.0(7)
C87 C88 H53 119.5
C83 C88 H53 119.5
C83 C89 H54 109.5
C83 C89 H55 109.5
H54 C89 H55 109.5
C83 C89 H56 109.5
H54 C89 H56 109.5
H55 C89 H56 109.5
C95 C90 C91 118.6(7)
C95 C90 C96 121.2(6)
C91 C90 C96 120.2(7)
C92 C91 C90 120.1(8)
C92 C91 H57 119.9
C90 C91 H57 119.9
C93 C92 C91 121.1(7)
C93 C92 H58 119.4
C91 C92 H58 119.4
C92 C93 C94 119.7(7)
C92 C93 H59 120.1
C94 C93 H59 120.1
C95 C94 C93 118.7(7)
C95 C94 H60 120.6
C93 C94 H60 120.6
C90 C95 C94 121.8(6)
C90 C95 H61 119.1
C94 C95 H61 119.1
C90 C96 H62 109.5
C90 C96 H63 109.5
H62 C96 H63 109.5
C90 C96 H64 109.5
H62 C96 H64 109.5
H63 C96 H64 109.5
C98 C97 C102 118.4(6)
C98 C97 C103 121.8(6)
C102 C97 C103 119.8(7)
C97 C98 C99 122.0(6)
C97 C98 H65 119.0
C99 C98 H65 119.0
C100 C99 C98 119.0(7)
C100 C99 H66 120.5
C98 C99 H66 120.5
C101 C100 C99 119.7(7)
C101 C100 H67 120.2
C99 C100 H67 120.2
C100 C101 C102 120.5(7)
C100 C101 H68 119.7
C102 C101 H68 119.7
C101 C102 C97 120.4(7)
C101 C102 H69 119.8
C97 C102 H69 119.8
C97 C103 H70 109.5
C97 C103 H71 109.5
H70 C103 H71 109.5
C97 C103 H72 109.5
H70 C103 H72 109.5
H71 C103 H72 109.5
C105 C104 C109 118.8(6)
C105 C104 C110 120.8(7)
C109 C104 C110 120.5(7)
C104 C105 C106 121.1(6)
C104 C105 H73 119.4
C106 C105 H73 119.4
C107 C106 C105 119.6(6)
C107 C106 H74 120.2
C105 C106 H74 120.2
C106 C107 C108 119.7(7)
C106 C107 H75 120.1
C108 C107 H75 120.1
C109 C108 C107 120.1(7)
C109 C108 H76 120.0
C107 C108 H76 120.0
C108 C109 C104 120.7(6)
C108 C109 H77 119.7
C104 C109 H77 119.7
C104 C110 H78 109.5
C104 C110 H79 109.5
H78 C110 H79 109.5
C104 C110 H80 109.5
H78 C110 H80 109.5
H79 C110 H80 109.5
C112 C111 C116 117.0(12)
C112 C111 C117 122.8(12)
C116 C111 C117 120.2(11)
C111 C112 C113 122.2(12)
C111 C112 H81 118.9
C113 C112 H81 118.9
C114 C113 C112 118.8(13)
C114 C113 H82 120.6
C112 C113 H82 120.6
C115 C114 C113 121.0(12)
C115 C114 H83 119.5
C113 C114 H83 119.5
C114 C115 C116 120.0(13)
C114 C115 H84 120.0
C116 C115 H84 120.0
C115 C116 C111 120.9(12)
C115 C116 H85 119.5
C111 C116 H85 119.5
C111 C117 H86 109.5
C111 C117 H87 109.5
H86 C117 H87 109.5
C111 C117 H88 109.5
H86 C117 H88 109.5
H87 C117 H88 109.5
C119 C118 C123 120.0
C119 C118 C124 121.0(15)
C123 C118 C124 119.0(15)
C120 C119 C118 120.0
C120 C119 H89 120.0
C118 C119 H89 120.0
C119 C120 C121 120.0
C119 C120 H90 120.0
C121 C120 H90 120.0
C120 C121 C122 120.0
C120 C121 H91 120.0
C122 C121 H91 120.0
C123 C122 C121 120.0
C123 C122 H92 120.0
C121 C122 H92 120.0
C122 C123 C118 120.0
C122 C123 H93 120.0
C118 C123 H93 120.0
C118 C124 H94 109.5
C118 C124 H95 109.5
H94 C124 H95 109.5
C118 C124 H96 109.5
H94 C124 H96 109.5
H95 C124 H96 109.5

loop_
_geom_bond_atom_site_label_1
_geom_bond_atom_site_label_2
_geom_bond_distance
C1 C20 1.527(7)
C1 C8 1.531(7)
C1 C14 1.540(7)
C1 C2 1.542(7)
C2 C3 1.384(8)
C2 C7 1.403(7)
C3 C4 1.395(8)
C3 H1 0.9300
C4 C5 1.387(9)
C4 H2 0.9300
C5 C6 1.385(9)
C5 H3 0.9300
C6 C7 1.401(7)
C6 H4 0.9300
C7 C9 1.457(7)
C8 C13 1.380(7)
C8 C9 1.413(7)
C9 C10 1.392(7)
C10 C11 1.378(8)
C10 H5 0.9300
C11 C12 1.418(7)
C11 H6 0.9300
C12 C13 1.406(7)
C12 C29 1.487(7)
C13 H7 0.9300
C14 C15 1.372(8)
C14 C19 1.410(7)
C15 C16 1.397(8)
C15 H8 0.9300
C16 C17 1.404(8)
C16 H9 0.9300
C17 C18 1.381(9)
C17 H10 0.9300
C18 C19 1.391(8)
C18 H11 0.9300
C19 C21 1.465(8)
C20 C25 1.379(7)
C20 C21 1.412(7)
C21 C22 1.383(8)
C22 C23 1.377(8)
C22 H12 0.9300
C23 C24 1.428(7)
C23 H13 0.9300
C24 C25 1.409(7)
C24 C41 1.485(7)
C25 H14 0.9300
C26 C45 1.538(7)
C26 C33 1.546(7)
C26 C39 1.554(7)
C26 C27 1.556(7)
C27 C28 1.376(7)
C27 C32 1.396(7)
C28 C29 1.410(7)
C28 H15 0.9300
C29 C30 1.411(7)
C30 C31 1.372(8)
C30 H16 0.9300
C31 C32 1.394(7)
C31 H17 0.9300
C32 C34 1.452(8)
C33 C38 1.386(7)
C33 C34 1.410(7)
C34 C35 1.385(7)
C35 C36 1.382(8)
C35 H18 0.9300
C36 C37 1.418(7)
C36 H19 0.9300
C37 C38 1.408(7)
C37 C54 1.495(7)
C38 H20 0.9300
C39 C40 1.388(7)
C39 C44 1.402(7)
C40 C41 1.414(7)
C40 H21 0.9300
C41 C42 1.414(7)
C42 C43 1.372(8)
C42 H22 0.9300
C43 C44 1.395(7)
C43 H23 0.9300
C44 C46 1.453(7)
C45 C50 1.380(7)
C45 C46 1.410(7)
C46 C47 1.389(7)
C47 C48 1.379(7)
C47 H24 0.9300
C48 C49 1.417(7)
C48 H25 0.9300
C49 C50 1.417(7)
C49 C66 1.493(7)
C50 H26 0.9300
C51 C64 1.518(7)
C51 C52 1.522(7)
C51 C58 1.553(7)
C51 C70 1.557(7)
C52 C53 1.385(7)
C52 C57 1.423(7)
C53 C54 1.406(7)
C53 H27 0.9300
C54 C55 1.415(7)
C55 C56 1.391(8)
C55 H28 0.9300
C56 C57 1.376(8)
C56 H29 0.9300
C57 C59 1.476(7)
C58 C63 1.380(8)
C58 C59 1.393(8)
C59 C60 1.398(7)
C60 C61 1.396(9)
C60 H30 0.9300
C61 C62 1.379(9)
C61 H31 0.9300
C62 C63 1.408(8)
C62 H32 0.9300
C63 H33 0.9300
C64 C65 1.380(7)
C64 C69 1.410(7)
C65 C66 1.406(7)
C65 H34 0.9300
C66 C67 1.416(7)
C67 C68 1.381(7)
C67 H35 0.9300
C68 C69 1.390(8)
C68 H36 0.9300
C69 C71 1.462(8)
C70 C75 1.381(8)
C70 C71 1.398(8)
C71 C72 1.402(7)
C72 C73 1.387(8)
C72 H37 0.9300
C73 C74 1.375(9)
C73 H38 0.9300
C74 C75 1.410(8)
C74 H39 0.9300
C75 H40 0.9300
C76 C77 1.384(10)
C76 C81 1.390(10)
C76 C82 1.512(10)
C77 C78 1.379(10)
C77 H41 0.9300
C78 C79 1.386(10)
C78 H42 0.9300
C79 C80 1.370(10)
C79 H43 0.9300
C80 C81 1.397(10)
C80 H44 0.9300
C81 H45 0.9300
C82 H46 0.9600
C82 H47 0.9600
C82 H48 0.9600
C83 C84 1.372(10)
C83 C88 1.388(10)
C83 C89 1.521(10)
C84 C85 1.386(11)
C84 H49 0.9300
C85 C86 1.383(11)
C85 H50 0.9300
C86 C87 1.387(10)
C86 H51 0.9300
C87 C88 1.382(10)
C87 H52 0.9300
C88 H53 0.9300
C89 H54 0.9600
C89 H55 0.9600
C89 H56 0.9600
C90 C95 1.366(10)
C90 C91 1.384(9)
C90 C96 1.513(10)
C91 C92 1.379(12)
C91 H57 0.9300
C92 C93 1.351(12)
C92 H58 0.9300
C93 C94 1.397(11)
C93 H59 0.9300
C94 C95 1.381(10)
C94 H60 0.9300
C95 H61 0.9300
C96 H62 0.9600
C96 H63 0.9600
C96 H64 0.9600
C97 C98 1.363(9)
C97 C102 1.384(10)
C97 C103 1.513(10)
C98 C99 1.394(9)
C98 H65 0.9300
C99 C100 1.378(10)
C99 H66 0.9300
C100 C101 1.376(12)
C100 H67 0.9300
C101 C102 1.384(11)
C101 H68 0.9300
C102 H69 0.9300
C103 H70 0.9600
C103 H71 0.9600
C103 H72 0.9600
C104 C105 1.369(10)
C104 C109 1.389(9)
C104 C110 1.508(10)
C105 C106 1.392(11)
C105 H73 0.9300
C106 C107 1.379(11)
C106 H74 0.9300
C107 C108 1.383(10)
C107 H75 0.9300
C108 C109 1.381(10)
C108 H76 0.9300
C109 H77 0.9300
C110 H78 0.9600
C110 H79 0.9600
C110 H80 0.9600
C111 C112 1.371(17)
C111 C116 1.414(17)
C111 C117 1.516(16)
C112 C113 1.39(2)
C112 H81 0.9300
C113 C114 1.375(17)
C113 H82 0.9300
C114 C115 1.358(19)
C114 H83 0.9300
C115 C116 1.376(19)
C115 H84 0.9300
C116 H85 0.9300
C117 H86 0.9600
C117 H87 0.9600
C117 H88 0.9600
C118 C119 1.3900
C118 C123 1.3900
C118 C124 1.52(3)
C119 C120 1.3900
C119 H89 0.9300
C120 C121 1.3900
C120 H90 0.9300
C121 C122 1.3900
C121 H91 0.9300
C122 C123 1.3900
C122 H92 0.9300
C123 H93 0.9300
C124 H94 0.9600
C124 H95 0.9600
C124 H96 0.9600

loop_
_geom_torsion_atom_site_label_1
_geom_torsion_atom_site_label_2
_geom_torsion_atom_site_label_3
_geom_torsion_atom_site_label_4
_geom_torsion
C20 C1 C2 C3 -40.1(8)
C8 C1 C2 C3 -167.2(5)
C14 C1 C2 C3 70.5(7)
C20 C1 C2 C7 141.2(5)
C8 C1 C2 C7 14.1(5)
C14 C1 C2 C7 -108.3(5)
C7 C2 C3 C4 -1.8(8)
C1 C2 C3 C4 179.6(5)
C2 C3 C4 C5 2.1(9)
C3 C4 C5 C6 -1.4(9)
C4 C5 C6 C7 0.3(9)
C5 C6 C7 C2 0.0(8)
C5 C6 C7 C9 -168.7(6)
C3 C2 C7 C6 0.8(8)
C1 C2 C7 C6 179.6(5)
C3 C2 C7 C9 171.6(5)
C1 C2 C7 C9 -9.5(6)
C20 C1 C8 C13 24.4(8)
C14 C1 C8 C13 -95.3(6)
C2 C1 C8 C13 151.3(5)
C20 C1 C8 C9 -140.8(5)
C14 C1 C8 C9 99.6(5)
C2 C1 C8 C9 -13.9(6)
C13 C8 C9 C10 12.5(8)
C1 C8 C9 C10 179.0(5)
C13 C8 C9 C7 -157.3(5)
C1 C8 C9 C7 9.2(6)
C6 C7 C9 C10 1.6(10)
C2 C7 C9 C10 -168.0(6)
C6 C7 C9 C8 169.9(6)
C2 C7 C9 C8 0.3(6)
C8 C9 C10 C11 -12.5(8)
C7 C9 C10 C11 154.7(6)
C9 C10 C11 C12 -0.8(9)
C10 C11 C12 C13 14.3(8)
C10 C11 C12 C29 -144.4(6)
C9 C8 C13 C12 1.2(8)
C1 C8 C13 C12 -162.5(5)
C11 C12 C13 C8 -14.2(8)
C29 C12 C13 C8 144.8(5)
C20 C1 C14 C15 -166.3(5)
C8 C1 C14 C15 -38.6(7)
C2 C1 C14 C15 72.3(7)
C20 C1 C14 C19 15.9(5)
C8 C1 C14 C19 143.6(4)
C2 C1 C14 C19 -105.5(5)
C19 C14 C15 C16 -2.0(8)
C1 C14 C15 C16 -179.6(5)
C14 C15 C16 C17 3.0(8)
C15 C16 C17 C18 -2.4(9)
C16 C17 C18 C19 0.7(9)
C17 C18 C19 C14 0.3(8)
C17 C18 C19 C21 -167.8(6)
C15 C14 C19 C18 0.4(8)
C1 C14 C19 C18 178.4(5)
C15 C14 C19 C21 170.9(5)
C1 C14 C19 C21 -11.0(6)
C8 C1 C20 C25 21.8(8)
C14 C1 C20 C25 150.0(5)
C2 C1 C20 C25 -97.0(6)
C8 C1 C20 C21 -143.4(5)
C14 C1 C20 C21 -15.3(5)
C2 C1 C20 C21 97.8(5)
C25 C20 C21 C22 12.6(8)
C1 C20 C21 C22 179.3(5)
C25 C20 C21 C19 -156.9(5)
C1 C20 C21 C19 9.8(6)
C18 C19 C21 C22 2.1(10)
C14 C19 C21 C22 -167.0(6)
C18 C19 C21 C20 170.0(6)
C14 C19 C21 C20 0.9(6)
C20 C21 C22 C23 -12.2(8)
C19 C21 C22 C23 154.6(6)
C21 C22 C23 C24 -1.7(8)
C22 C23 C24 C25 14.9(8)
C22 C23 C24 C41 -143.8(5)
C21 C20 C25 C24 1.1(8)
C1 C20 C25 C24 -162.8(5)
C23 C24 C25 C20 -14.4(8)
C41 C24 C25 C20 144.7(5)
C45 C26 C27 C28 69.9(7)
C33 C26 C27 C28 -169.8(5)
C39 C26 C27 C28 -44.2(7)
C45 C26 C27 C32 -123.4(5)
C33 C26 C27 C32 -3.2(5)
C39 C26 C27 C32 122.4(5)
C32 C27 C28 C29 2.2(8)
C26 C27 C28 C29 167.6(5)
C27 C28 C29 C30 6.0(8)
C27 C28 C29 C12 -154.2(5)
C13 C12 C29 C28 25.4(8)
C11 C12 C29 C28 -176.1(5)
C13 C12 C29 C30 -135.3(5)
C11 C12 C29 C30 23.2(8)
C28 C29 C30 C31 -8.1(8)
C12 C29 C30 C31 153.8(5)
C29 C30 C31 C32 1.6(8)
C30 C31 C32 C27 7.0(8)
C30 C31 C32 C34 -170.7(5)
C28 C27 C32 C31 -9.0(8)
C26 C27 C32 C31 -176.9(5)
C28 C27 C32 C34 169.2(5)
C26 C27 C32 C34 1.2(6)
C45 C26 C33 C38 -34.9(7)
C39 C26 C33 C38 81.1(7)
C27 C26 C33 C38 -162.0(5)
C45 C26 C33 C34 131.3(5)
C39 C26 C33 C34 -112.7(5)
C27 C26 C33 C34 4.2(5)
C38 C33 C34 C35 -10.2(8)
C26 C33 C34 C35 -178.0(5)
C38 C33 C34 C32 164.0(5)
C26 C33 C34 C32 -3.7(6)
C31 C32 C34 C35 -7.0(10)
C27 C32 C34 C35 175.1(6)
C31 C32 C34 C33 179.5(5)
C27 C32 C34 C33 1.6(6)
C33 C34 C35 C36 9.5(8)
C32 C34 C35 C36 -163.3(6)
C34 C35 C36 C37 0.5(9)
C35 C36 C37 C38 -9.7(8)
C35 C36 C37 C54 154.5(5)
C34 C33 C38 C37 0.7(8)
C26 C33 C38 C37 165.8(5)
C36 C37 C38 C33 8.9(8)
C54 C37 C38 C33 -154.2(5)
C45 C26 C39 C40 -165.8(5)
C33 C26 C39 C40 73.9(7)
C27 C26 C39 C40 -39.9(7)
C45 C26 C39 C44 0.6(5)
C33 C26 C39 C44 -119.7(5)
C27 C26 C39 C44 126.5(5)
C44 C39 C40 C41 1.4(8)
C26 C39 C40 C41 166.6(5)
C39 C40 C41 C42 7.6(8)
C39 C40 C41 C24 -153.3(5)
C25 C24 C41 C42 -136.1(5)
C23 C24 C41 C42 22.2(8)
C25 C24 C41 C40 25.3(8)
C23 C24 C41 C40 -176.4(5)
C40 C41 C42 C43 -9.2(8)
C24 C41 C42 C43 153.3(5)
C41 C42 C43 C44 1.4(9)
C42 C43 C44 C39 8.0(8)
C42 C43 C44 C46 -166.5(5)
C40 C39 C44 C43 -9.4(8)
C26 C39 C44 C43 -177.2(5)
C40 C39 C44 C46 166.0(5)
C26 C39 C44 C46 -1.8(6)
C33 C26 C45 C50 -40.0(7)
C39 C26 C45 C50 -167.1(5)
C27 C26 C45 C50 75.8(7)
C33 C26 C45 C46 127.9(5)
C39 C26 C45 C46 0.8(5)
C27 C26 C45 C46 -116.3(5)
C50 C45 C46 C47 -8.9(8)
C26 C45 C46 C47 -178.2(5)
C50 C45 C46 C44 167.3(5)
C26 C45 C46 C44 -1.9(6)
C43 C44 C46 C47 -7.0(10)
C39 C44 C46 C47 178.1(6)
C43 C44 C46 C45 177.2(5)
C39 C44 C46 C45 2.3(6)
C45 C46 C47 C48 8.8(8)
C44 C46 C47 C48 -166.5(5)
C46 C47 C48 C49 0.2(8)
C47 C48 C49 C50 -8.8(8)
C47 C48 C49 C66 155.1(5)
C46 C45 C50 C49 0.0(8)
C26 C45 C50 C49 166.9(5)
C48 C49 C50 C45 8.6(8)
C66 C49 C50 C45 -154.5(5)
C64 C51 C52 C53 21.0(8)
C58 C51 C52 C53 150.8(5)
C70 C51 C52 C53 -100.0(6)
C64 C51 C52 C57 -144.3(5)
C58 C51 C52 C57 -14.5(5)
C70 C51 C52 C57 94.7(5)
C57 C52 C53 C54 2.5(8)
C51 C52 C53 C54 -161.8(5)
C52 C53 C54 C55 -13.4(8)
C52 C53 C54 C37 148.8(5)
C38 C37 C54 C53 18.6(8)
C36 C37 C54 C53 -144.8(5)
C38 C37 C54 C55 -179.7(5)
C36 C37 C54 C55 17.0(8)
C53 C54 C55 C56 12.8(8)
C37 C54 C55 C56 -149.1(5)
C54 C55 C56 C57 -1.1(9)
C55 C56 C57 C52 -10.2(8)
C55 C56 C57 C59 155.3(6)
C53 C52 C57 C56 9.6(8)
C51 C52 C57 C56 176.5(5)
C53 C52 C57 C59 -159.0(5)
C51 C52 C57 C59 7.9(6)
C64 C51 C58 C63 -40.6(7)
C52 C51 C58 C63 -169.5(5)
C70 C51 C58 C63 67.7(7)
C64 C51 C58 C59 145.3(5)
C52 C51 C58 C59 16.5(5)
C70 C51 C58 C59 -106.3(5)
C63 C58 C59 C60 -1.5(8)
C51 C58 C59 C60 173.0(5)
C63 C58 C59 C57 172.7(5)
C51 C58 C59 C57 -12.9(6)
C56 C57 C59 C58 -163.7(6)
C52 C57 C59 C58 3.2(6)
C56 C57 C59 C60 9.7(10)
C52 C57 C59 C60 176.6(6)
C58 C59 C60 C61 1.4(8)
C57 C59 C60 C61 -171.3(5)
C59 C60 C61 C62 1.1(8)
C60 C61 C62 C63 -3.6(8)
C59 C58 C63 C62 -0.9(8)
C51 C58 C63 C62 -174.3(5)
C61 C62 C63 C58 3.5(8)
C52 C51 C64 C65 20.7(8)
C58 C51 C64 C65 -100.0(6)
C70 C51 C64 C65 151.2(5)
C52 C51 C64 C69 -144.8(5)
C58 C51 C64 C69 94.5(5)
C70 C51 C64 C69 -14.4(6)
C69 C64 C65 C66 1.6(8)
C51 C64 C65 C66 -162.7(5)
C64 C65 C66 C67 -12.4(8)
C64 C65 C66 C49 149.8(5)
C50 C49 C66 C65 21.2(8)
C48 C49 C66 C65 -141.9(5)
C50 C49 C66 C67 -177.0(5)
C48 C49 C66 C67 19.9(8)
C65 C66 C67 C68 11.8(8)
C49 C66 C67 C68 -150.2(5)
C66 C67 C68 C69 -0.1(8)
C67 C68 C69 C64 -11.1(8)
C67 C68 C69 C71 155.9(6)
C65 C64 C69 C68 10.4(8)
C51 C64 C69 C68 177.3(5)
C65 C64 C69 C71 -159.3(5)
C51 C64 C69 C71 7.7(6)
C64 C51 C70 C75 -171.0(5)
C52 C51 C70 C75 -41.9(8)
C58 C51 C70 C75 66.9(7)
C64 C51 C70 C71 16.5(5)
C52 C51 C70 C71 145.6(5)
C58 C51 C70 C71 -105.6(5)
C75 C70 C71 C72 -0.4(8)
C51 C70 C71 C72 172.8(5)
C75 C70 C71 C69 173.8(5)
C51 C70 C71 C69 -13.1(6)
C68 C69 C71 C70 -164.6(6)
C64 C69 C71 C70 3.6(6)
C68 C69 C71 C72 8.8(10)
C64 C69 C71 C72 176.9(6)
C70 C71 C72 C73 0.6(8)
C69 C71 C72 C73 -172.1(5)
C71 C72 C73 C74 1.2(8)
C72 C73 C74 C75 -3.2(9)
C71 C70 C75 C74 -1.5(8)
C51 C70 C75 C74 -173.2(5)
C73 C74 C75 C70 3.3(8)
C81 C76 C77 C78 -0.7(10)
C82 C76 C77 C78 179.3(6)
C76 C77 C78 C79 0.9(10)
C77 C78 C79 C80 -0.2(10)
C78 C79 C80 C81 -0.8(10)
C77 C76 C81 C80 -0.2(9)
C82 C76 C81 C80 179.8(6)
C79 C80 C81 C76 1.0(10)
C88 C83 C84 C85 -1.2(9)
C89 C83 C84 C85 179.8(6)
C83 C84 C85 C86 1.1(10)
C84 C85 C86 C87 -0.4(10)
C85 C86 C87 C88 -0.2(9)
C86 C87 C88 C83 0.2(9)
C84 C83 C88 C87 0.5(9)
C89 C83 C88 C87 179.5(6)
C95 C90 C91 C92 -0.3(9)
C96 C90 C91 C92 179.8(6)
C90 C91 C92 C93 -0.2(10)
C91 C92 C93 C94 0.8(10)
C92 C93 C94 C95 -0.8(9)
C91 C90 C95 C94 0.2(8)
C96 C90 C95 C94 -179.8(6)
C93 C94 C95 C90 0.3(9)
C102 C97 C98 C99 0.4(8)
C103 C97 C98 C99 -177.9(5)
C97 C98 C99 C100 0.3(8)
C98 C99 C100 C101 -0.9(9)
C99 C100 C101 C102 0.9(10)
C100 C101 C102 C97 -0.1(10)
C98 C97 C102 C101 -0.5(9)
C103 C97 C102 C101 177.8(6)
C109 C104 C105 C106 0.6(11)
C110 C104 C105 C106 -179.1(8)
C104 C105 C106 C107 1.4(11)
C105 C106 C107 C108 -1.5(11)
C106 C107 C108 C109 -0.4(11)
C107 C108 C109 C104 2.4(11)
C105 C104 C109 C108 -2.5(11)
C110 C104 C109 C108 177.2(7)
C116 C111 C112 C113 1.9(18)
C117 C111 C112 C113 -176.4(12)
C111 C112 C113 C114 -1.1(19)
C112 C113 C114 C115 -1(2)
C113 C114 C115 C116 1(2)
C114 C115 C116 C111 -1(2)
C112 C111 C116 C115 -1.0(17)
C117 C111 C116 C115 177.3(12)
C123 C118 C119 C120 0.0
C124 C118 C119 C120 178.2(17)
C118 C119 C120 C121 0.0
C119 C120 C121 C122 0.0
C120 C121 C122 C123 0.0
C121 C122 C123 C118 0.0
C119 C118 C123 C122 0.0
C124 C118 C123 C122 -178.3(17)
